data_7004385
loop_
_publ_author_name
'Wei, Xuehong'
'Cheng, Yanxiang'
'Hitchcock, Peter B.'
'Lappert, Michael F.'

_publ_section_title
;
 Syntheses, structures and reactions of a series of
 \b-diketiminatoyttrium compounds
;
_journal_issue 38
_journal_name_full 'Dalton Transactions'
_journal_page_first 5235
_journal_page_last 5246
_journal_paper_doi 10.1039/b806451b
_journal_year 2008
_chemical_compound_source 'synthesis as described'
_chemical_formula_moiety 'C98 H134 Cl4 K2 N6 O2 Y2, 4(C4 H10 O)'
_chemical_formula_sum 'C114 H174 Cl4 K2 N6 O6 Y2'
_chemical_formula_weight 2122.41
_space_group_IT_number 2
_symmetry_cell_setting triclinic
_symmetry_Int_Tables_number 2
_symmetry_space_group_name_Hall '-P 1'
_symmetry_space_group_name_H-M 'P -1'
_atom_sites_solution_hydrogens geom
_atom_sites_solution_primary direct
_atom_sites_solution_secondary difmap
_audit_conform_dict_location ftp://ftp.iucr.org/pub/cif_core.dic
_audit_conform_dict_name cif_core.dic
_audit_conform_dict_version 2.2
_audit_creation_date 2003-11-17T16:47:25-00:00
_audit_creation_method 'WinGX routine CIF_UPDATE'
_cell_angle_alpha 70.257(1)
_cell_angle_beta 73.489(1)
_cell_angle_gamma 81.903(1)
_cell_formula_units_Z 1
_cell_length_a 12.9490(1)
_cell_length_b 14.4721(2)
_cell_length_c 17.0897(2)
_cell_measurement_reflns_used 31166
_cell_measurement_temperature 173(2)
_cell_measurement_theta_max 25.682
_cell_measurement_theta_min 3.705
_cell_measurement_wavelength 0.71073
_cell_volume 2886.47(6)
_computing_cell_refinement 'HKL Scalepack (Otwinowski & Minor 1997)'
_computing_data_collection 'Collect (Nonius BV, 1997-2000)'
_computing_data_reduction 'HKL Denzo and Scalepack (Otwinowski & Minor 1997)'
_computing_molecular_graphics 'Ortep-3 for Windows (Farrugia, 1997)'
_computing_publication_material 'WinGX publication routines (Farrugia, 1999)'
_computing_structure_refinement 'SHELXL-97 (Sheldrick, 1997)'
_computing_structure_solution 'SHELXS-97 (Sheldrick, 1997)'
_diffrn_ambient_temperature 173(2)
_diffrn_detector 'CCD plate'
_diffrn_measured_fraction_theta_full 0.961
_diffrn_measured_fraction_theta_max 0.961
_diffrn_measurement_device '95mm CCD camera on \k-goniostat'
_diffrn_measurement_device_type KappaCCD
_diffrn_measurement_method 'CCD rotation images, thick slices'
_diffrn_orient_matrix_type 'by Nonius Collect from scalepack cell'
_diffrn_orient_matrix_UB_11 0.18076E-1
_diffrn_orient_matrix_UB_12 -0.723572E-1
_diffrn_orient_matrix_UB_13 0.159619E-1
_diffrn_orient_matrix_UB_21 -0.652745E-1
_diffrn_orient_matrix_UB_22 -0.101019E-1
_diffrn_orient_matrix_UB_23 -0.158043E-1
_diffrn_orient_matrix_UB_31 0.437773E-1
_diffrn_orient_matrix_UB_32 0.8084E-2
_diffrn_orient_matrix_UB_33 -0.602234E-1
_diffrn_radiation_monochromator graphite
_diffrn_radiation_probe x-ray
_diffrn_radiation_type MoK\a
_diffrn_radiation_wavelength 0.71073
_diffrn_reflns_av_R_equivalents 0.0501
_diffrn_reflns_av_unetI/netI 0.0428
_diffrn_reflns_limit_h_max 15
_diffrn_reflns_limit_h_min -15
_diffrn_reflns_limit_k_max 17
_diffrn_reflns_limit_k_min -17
_diffrn_reflns_limit_l_max 20
_diffrn_reflns_limit_l_min -20
_diffrn_reflns_number 46919
_diffrn_reflns_theta_full 25.72
_diffrn_reflns_theta_max 25.72
_diffrn_reflns_theta_min 3.74
_diffrn_source 'Enraf Nonius FR590'
_exptl_absorpt_coefficient_mu 1.218
_exptl_absorpt_correction_T_max 0.7649
_exptl_absorpt_correction_T_min 0.7121
_exptl_absorpt_correction_type multi-scan
_exptl_absorpt_process_details
;
[c.f. r.h. blessing, acta cryst. (1995), a51, 33-38]
;
_exptl_crystal_colour yellow
_exptl_crystal_density_diffrn 1.221
_exptl_crystal_density_method 'not measured'
_exptl_crystal_description prism
_exptl_crystal_F_000 1132
_exptl_crystal_size_max 0.25
_exptl_crystal_size_mid 0.25
_exptl_crystal_size_min 0.2
_refine_diff_density_max 0.532
_refine_diff_density_min -0.472
_refine_diff_density_rms 0.06
_refine_ls_extinction_method none
_refine_ls_goodness_of_fit_ref 1.043
_refine_ls_hydrogen_treatment mixed
_refine_ls_matrix_type full
_refine_ls_number_parameters 608
_refine_ls_number_reflns 10598
_refine_ls_number_restraints 0
_refine_ls_restrained_S_all 1.043
_refine_ls_R_factor_all 0.0619
_refine_ls_R_factor_gt 0.0468
_refine_ls_shift/su_max 0.001
_refine_ls_shift/su_mean 0
_refine_ls_structure_factor_coef Fsqd
_refine_ls_weighting_details 'calc w=1/[\s^2^(Fo^2^)+(0.0315P)^2^+4.1679P] where P=(Fo^2^+2Fc^2^)/3'
_refine_ls_weighting_scheme calc
_refine_ls_wR_factor_gt 0.095
_refine_ls_wR_factor_ref 0.1015
_reflns_number_gt 8871
_reflns_number_total 10598
_reflns_threshold_expression >2sigma(I)
_cod_data_source_file b806451b.txt
_cod_data_source_block (9)-nov1403
_cod_original_sg_symbol_H-M P-1
_cod_database_code 7004385

loop_
_symmetry_equiv_pos_as_xyz
'x, y, z'
'-x, -y, -z'

loop_
_atom_site_label
_atom_site_type_symbol
_atom_site_fract_x
_atom_site_fract_y
_atom_site_fract_z
_atom_site_U_iso_or_equiv
_atom_site_adp_type
_atom_site_occupancy
_atom_site_symmetry_multiplicity
_atom_site_calc_flag
_atom_site_refinement_flags
_atom_site_disorder_assembly
_atom_site_disorder_group
Y Y 0.45795(2) 0.336622(19) 0.222925(16) 0.02068(8) Uani 1 1 d . . .
K K 0.55146(5) 0.58994(5) 0.04644(4) 0.03372(16) Uani 1 1 d . . .
Cl1 Cl 0.60294(6) 0.34979(5) 0.07807(4) 0.03178(17) Uani 1 1 d . . .
Cl2 Cl 0.33817(5) 0.45659(5) 0.12824(4) 0.02857(16) Uani 1 1 d . . .
O1 O 0.58203(16) 0.20605(15) 0.28131(13) 0.0338(5) Uani 1 1 d . . .
O2 O 0.0566(4) -0.1498(3) 0.2553(2) 0.1098(14) Uani 1 1 d . . .
O3 O -0.0163(4) 0.8031(5) 0.0207(4) 0.170(2) Uani 1 1 d . . .
N1 N 0.32620(17) 0.29425(16) 0.35882(14) 0.0223(5) Uani 1 1 d . . .
N2 N 0.35924(18) 0.20451(16) 0.21905(14) 0.0222(5) Uani 1 1 d . . .
N3 N 0.4969(2) 0.47351(17) 0.24217(16) 0.0264(5) Uani 1 1 d . . .
H1X H 0.432(3) 0.490(2) 0.2531(19) 0.028(9) Uiso 1 1 d . . .
C1 C 0.2813(2) 0.2087(2) 0.40164(17) 0.0228(6) Uani 1 1 d . . .
H1 H 0.2464 0.1996 0.4605 0.027 Uiso 1 1 calc R . .
C2 C 0.2777(2) 0.12961(19) 0.37281(17) 0.0225(6) Uani 1 1 d . . .
C3 C 0.3061(2) 0.13580(19) 0.28537(17) 0.0229(6) Uani 1 1 d . . .
H3 H 0.2842 0.0838 0.2726 0.028 Uiso 1 1 calc R . .
C4 C 0.2274(2) 0.0387(2) 0.43594(17) 0.0251(6) Uani 1 1 d . . .
C5 C 0.1407(2) 0.0410(2) 0.50635(19) 0.0327(7) Uani 1 1 d . . .
H5 H 0.1126 0.1025 0.5141 0.039 Uiso 1 1 calc R . .
C6 C 0.0951(3) -0.0443(2) 0.5649(2) 0.0408(8) Uani 1 1 d . . .
H6 H 0.0372 -0.0409 0.6127 0.049 Uiso 1 1 calc R . .
C7 C 0.1331(3) -0.1344(2) 0.5544(2) 0.0454(9) Uani 1 1 d . . .
H7 H 0.1015 -0.1929 0.5947 0.055 Uiso 1 1 calc R . .
C8 C 0.2167(3) -0.1387(2) 0.4852(2) 0.0468(9) Uani 1 1 d . . .
H8 H 0.2424 -0.2004 0.477 0.056 Uiso 1 1 calc R . .
C9 C 0.2642(3) -0.0533(2) 0.42722(19) 0.0359(7) Uani 1 1 d . . .
H9 H 0.3232 -0.0578 0.3804 0.043 Uiso 1 1 calc R . .
C10 C 0.2925(2) 0.3641(2) 0.40686(17) 0.0233(6) Uani 1 1 d . . .
C11 C 0.1962(2) 0.4210(2) 0.40085(18) 0.0279(6) Uani 1 1 d . . .
C12 C 0.1618(3) 0.4836(2) 0.4508(2) 0.0361(7) Uani 1 1 d . . .
H12 H 0.0971 0.5231 0.4475 0.043 Uiso 1 1 calc R . .
C13 C 0.2200(3) 0.4893(2) 0.5051(2) 0.0402(8) Uani 1 1 d . . .
H13 H 0.1942 0.531 0.54 0.048 Uiso 1 1 calc R . .
C14 C 0.3152(3) 0.4348(2) 0.5089(2) 0.0358(7) Uani 1 1 d . . .
H14 H 0.3551 0.4401 0.546 0.043 Uiso 1 1 calc R . .
C15 C 0.3550(2) 0.3717(2) 0.45937(18) 0.0277(6) Uani 1 1 d . . .
C16 C 0.1293(2) 0.4139(2) 0.3432(2) 0.0350(7) Uani 1 1 d . . .
H16 H 0.1777 0.3859 0.2988 0.042 Uiso 1 1 calc R . .
C17 C 0.0823(3) 0.5128(3) 0.2963(2) 0.0511(9) Uani 1 1 d . . .
H17A H 0.0407 0.5032 0.2601 0.077 Uiso 1 1 calc R . .
H17B H 0.1409 0.5564 0.2603 0.077 Uiso 1 1 calc R . .
H17C H 0.0349 0.5424 0.3384 0.077 Uiso 1 1 calc R . .
C18 C 0.0381(3) 0.3441(3) 0.3941(3) 0.0493(9) Uani 1 1 d . . .
H18A H -0.0035 0.3405 0.3555 0.074 Uiso 1 1 calc R . .
H18B H -0.0093 0.3685 0.4397 0.074 Uiso 1 1 calc R . .
H18C H 0.0685 0.2785 0.4198 0.074 Uiso 1 1 calc R . .
C19 C 0.4594(2) 0.3118(2) 0.46478(19) 0.0319(7) Uani 1 1 d . . .
H19 H 0.4867 0.2922 0.4114 0.038 Uiso 1 1 calc R . .
C20 C 0.5458(3) 0.3702(3) 0.4690(2) 0.0440(8) Uani 1 1 d . . .
H20A H 0.612 0.3286 0.4724 0.066 Uiso 1 1 calc R . .
H20B H 0.5204 0.3919 0.5201 0.066 Uiso 1 1 calc R . .
H20C H 0.5605 0.4277 0.4174 0.066 Uiso 1 1 calc R . .
C21 C 0.4406(3) 0.2176(3) 0.5417(2) 0.0460(9) Uani 1 1 d . . .
H21A H 0.5092 0.1796 0.544 0.069 Uiso 1 1 calc R . .
H21B H 0.3896 0.1782 0.5353 0.069 Uiso 1 1 calc R . .
H21C H 0.4109 0.2346 0.5948 0.069 Uiso 1 1 calc R . .
C22 C 0.3530(2) 0.2011(2) 0.13680(17) 0.0239(6) Uani 1 1 d . . .
C23 C 0.4397(2) 0.1575(2) 0.08778(18) 0.0286(6) Uani 1 1 d . . .
C24 C 0.4330(3) 0.1594(2) 0.00697(19) 0.0366(7) Uani 1 1 d . . .
H24 H 0.4907 0.1305 -0.0272 0.044 Uiso 1 1 calc R . .
C25 C 0.3449(3) 0.2021(3) -0.0242(2) 0.0416(8) Uani 1 1 d . . .
H25 H 0.3432 0.2043 -0.08 0.05 Uiso 1 1 calc R . .
C26 C 0.2589(3) 0.2418(2) 0.02573(19) 0.0360(7) Uani 1 1 d . . .
H26 H 0.1975 0.2695 0.0044 0.043 Uiso 1 1 calc R . .
C27 C 0.2606(2) 0.2419(2) 0.10735(18) 0.0271(6) Uani 1 1 d . . .
C28 C 0.5339(2) 0.1030(2) 0.1233(2) 0.0339(7) Uani 1 1 d . . .
H28 H 0.5445 0.1352 0.1636 0.041 Uiso 1 1 calc R . .
C29 C 0.5077(3) -0.0043(2) 0.1753(2) 0.0483(9) Uani 1 1 d . . .
H29A H 0.5691 -0.0383 0.198 0.072 Uiso 1 1 calc R . .
H29B H 0.4935 -0.0371 0.138 0.072 Uiso 1 1 calc R . .
H29C H 0.4438 -0.006 0.2231 0.072 Uiso 1 1 calc R . .
C30 C 0.6404(3) 0.1064(3) 0.0540(2) 0.0489(9) Uani 1 1 d . . .
H30A H 0.6976 0.0701 0.0811 0.073 Uiso 1 1 calc R . .
H30B H 0.6594 0.1749 0.0239 0.073 Uiso 1 1 calc R . .
H30C H 0.6321 0.0762 0.0129 0.073 Uiso 1 1 calc R . .
C31 C 0.1614(2) 0.2807(2) 0.16243(19) 0.0310(7) Uani 1 1 d . . .
H31 H 0.1847 0.2967 0.2072 0.037 Uiso 1 1 calc R . .
C32 C 0.1071(3) 0.3739(3) 0.1122(2) 0.0425(8) Uani 1 1 d . . .
H32A H 0.0443 0.3948 0.1515 0.064 Uiso 1 1 calc R . .
H32B H 0.0836 0.3603 0.0676 0.064 Uiso 1 1 calc R . .
H32C H 0.1584 0.4263 0.0853 0.064 Uiso 1 1 calc R . .
C33 C 0.0779(3) 0.2016(3) 0.2088(2) 0.0461(9) Uani 1 1 d . . .
H33A H 0.0148 0.2277 0.2441 0.069 Uiso 1 1 calc R . .
H33B H 0.1098 0.1438 0.2455 0.069 Uiso 1 1 calc R . .
H33C H 0.0556 0.1829 0.1662 0.069 Uiso 1 1 calc R . .
C34 C 0.5506(2) 0.5479(2) 0.24675(17) 0.0245(6) Uani 1 1 d . . .
C35 C 0.4940(2) 0.6342(2) 0.26371(17) 0.0291(7) Uani 1 1 d . . .
C36 C 0.5519(3) 0.7071(2) 0.2654(2) 0.0372(8) Uani 1 1 d . . .
H36 H 0.5139 0.7641 0.2769 0.045 Uiso 1 1 calc R . .
C37 C 0.6625(3) 0.6994(3) 0.2509(2) 0.0450(9) Uani 1 1 d . . .
H37 H 0.7003 0.7508 0.2515 0.054 Uiso 1 1 calc R . .
C38 C 0.7174(3) 0.6161(3) 0.2355(2) 0.0414(8) Uani 1 1 d . . .
H38 H 0.7936 0.6103 0.2263 0.05 Uiso 1 1 calc R . .
C39 C 0.6642(2) 0.5400(2) 0.23321(18) 0.0301(7) Uani 1 1 d . . .
C40 C 0.3717(2) 0.6484(2) 0.27796(19) 0.0328(7) Uani 1 1 d . . .
H40 H 0.3411 0.5823 0.3094 0.039 Uiso 1 1 calc R . .
C41 C 0.3395(3) 0.6871(3) 0.1927(2) 0.0412(8) Uani 1 1 d . . .
H41A H 0.3725 0.6439 0.1578 0.062 Uiso 1 1 calc R . .
H41B H 0.3644 0.7537 0.1617 0.062 Uiso 1 1 calc R . .
H41C H 0.2608 0.6884 0.204 0.062 Uiso 1 1 calc R . .
C42 C 0.3193(3) 0.7154(3) 0.3324(2) 0.0513(9) Uani 1 1 d . . .
H42A H 0.3395 0.6906 0.3872 0.077 Uiso 1 1 calc R . .
H42B H 0.2407 0.7164 0.3434 0.077 Uiso 1 1 calc R . .
H42C H 0.344 0.7821 0.3017 0.077 Uiso 1 1 calc R . .
C43 C 0.7300(2) 0.4500(2) 0.2173(2) 0.0375(8) Uani 1 1 d . . .
H43 H 0.6786 0.3995 0.2268 0.045 Uiso 1 1 calc R . .
C44 C 0.8016(3) 0.4056(3) 0.2802(2) 0.0518(10) Uani 1 1 d . . .
H44A H 0.8427 0.3476 0.2681 0.078 Uiso 1 1 calc R . .
H44B H 0.7563 0.3865 0.3393 0.078 Uiso 1 1 calc R . .
H44C H 0.8516 0.4544 0.2733 0.078 Uiso 1 1 calc R . .
C45 C 0.7997(3) 0.4721(3) 0.1253(2) 0.0522(10) Uani 1 1 d . . .
H45A H 0.8408 0.4121 0.1177 0.078 Uiso 1 1 calc R . .
H45B H 0.8497 0.5228 0.1139 0.078 Uiso 1 1 calc R . .
H45C H 0.7535 0.4956 0.0853 0.078 Uiso 1 1 calc R . .
C46 C 0.5499(3) 0.1155(3) 0.3496(2) 0.0522(10) Uani 1 1 d . . .
H46A H 0.5116 0.1298 0.4036 0.063 Uiso 1 1 calc R . .
H46B H 0.5007 0.0816 0.3345 0.063 Uiso 1 1 calc R . .
C47 C 0.6449(4) 0.0547(4) 0.3607(4) 0.100(2) Uani 1 1 d . . .
H47A H 0.6317 -0.0151 0.3728 0.12 Uiso 1 1 calc R . .
H47B H 0.669 0.0609 0.4086 0.12 Uiso 1 1 calc R . .
C48 C 0.7292(4) 0.0925(3) 0.2750(3) 0.0734(13) Uani 1 1 d . . .
H48A H 0.8032 0.0811 0.2831 0.088 Uiso 1 1 calc R . .
H48B H 0.7244 0.0612 0.233 0.088 Uiso 1 1 calc R . .
C49 C 0.6986(3) 0.1970(3) 0.2481(3) 0.0657(13) Uani 1 1 d . . .
H49A H 0.7188 0.2244 0.1846 0.079 Uiso 1 1 calc R . .
H49B H 0.7354 0.233 0.2716 0.079 Uiso 1 1 calc R . .
C50 C 0.1108(5) -0.0706(4) 0.2347(4) 0.1036(19) Uani 1 1 d . . .
H50A H 0.1485 -0.0802 0.28 0.124 Uiso 1 1 calc R . .
H50B H 0.0579 -0.0144 0.2365 0.124 Uiso 1 1 calc R . .
C51 C 0.1877(5) -0.0436(4) 0.1545(4) 0.0990(18) Uani 1 1 d . . .
H51A H 0.2224 0.0155 0.1481 0.148 Uiso 1 1 calc R . .
H51B H 0.1518 -0.03 0.1082 0.148 Uiso 1 1 calc R . .
H51C H 0.2423 -0.0974 0.1516 0.148 Uiso 1 1 calc R . .
C52 C -0.0137(6) -0.1841(7) 0.3327(4) 0.155(3) Uani 1 1 d . . .
H52A H 0.0305 -0.2178 0.3739 0.186 Uiso 1 1 calc R . .
H52B H -0.0493 -0.1256 0.3487 0.186 Uiso 1 1 calc R . .
C53 C -0.0914(7) -0.2435(6) 0.3491(5) 0.161(4) Uani 1 1 d . . .
H53A H -0.1305 -0.2595 0.4098 0.241 Uiso 1 1 calc R . .
H53B H -0.0599 -0.304 0.3362 0.241 Uiso 1 1 calc R . .
H53C H -0.1414 -0.2109 0.3132 0.241 Uiso 1 1 calc R . .
C54 C 0.0867(7) 0.7484(7) 0.0099(8) 0.199(5) Uani 1 1 d . . .
H54A H 0.1104 0.7487 -0.0506 0.239 Uiso 1 1 calc R . .
H54B H 0.1394 0.7853 0.0182 0.239 Uiso 1 1 calc R . .
C55 C 0.0936(7) 0.6597(6) 0.0574(5) 0.145(3) Uani 1 1 d . . .
H55A H 0.1671 0.6322 0.041 0.218 Uiso 1 1 calc R . .
H55B H 0.0426 0.6211 0.0502 0.218 Uiso 1 1 calc R . .
H55C H 0.0763 0.6576 0.1177 0.218 Uiso 1 1 calc R . .
C56 C -0.0438(8) 0.8299(8) 0.0859(7) 0.171(4) Uani 1 1 d . . .
H56A H 0.0214 0.8508 0.0935 0.205 Uiso 1 1 calc R . .
H56B H -0.0693 0.772 0.1361 0.205 Uiso 1 1 calc R . .
C57 C -0.1283(5) 0.9105(5) 0.0880(5) 0.132(3) Uani 1 1 d . . .
H57A H -0.1433 0.9236 0.143 0.199 Uiso 1 1 calc R . .
H57B H -0.1943 0.891 0.0818 0.199 Uiso 1 1 calc R . .
H57C H -0.103 0.97 0.0408 0.199 Uiso 1 1 calc R . .

loop_
_atom_site_aniso_label
_atom_site_aniso_U_11
_atom_site_aniso_U_22
_atom_site_aniso_U_33
_atom_site_aniso_U_23
_atom_site_aniso_U_13
_atom_site_aniso_U_12
Y 0.02231(14) 0.01981(14) 0.01870(14) -0.00458(10) -0.00438(10) -0.00260(10)
K 0.0395(4) 0.0330(4) 0.0270(3) -0.0058(3) -0.0076(3) -0.0074(3)
Cl1 0.0307(4) 0.0337(4) 0.0241(4) -0.0067(3) 0.0002(3) -0.0006(3)
Cl2 0.0292(4) 0.0274(4) 0.0277(4) -0.0035(3) -0.0114(3) -0.0013(3)
O1 0.0323(11) 0.0297(11) 0.0362(12) -0.0066(9) -0.0107(9) 0.0029(9)
O2 0.148(4) 0.119(3) 0.063(2) -0.039(2) 0.017(2) -0.073(3)
O3 0.118(4) 0.246(7) 0.183(6) -0.116(5) -0.071(4) 0.064(4)
N1 0.0239(12) 0.0237(12) 0.0198(11) -0.0084(10) -0.0030(9) -0.0042(9)
N2 0.0273(12) 0.0216(12) 0.0177(11) -0.0073(10) -0.0047(10) -0.0012(9)
N3 0.0211(13) 0.0255(13) 0.0337(14) -0.0125(11) -0.0048(11) -0.0013(10)
C1 0.0245(14) 0.0260(15) 0.0167(13) -0.0057(11) -0.0043(11) -0.0023(11)
C2 0.0254(14) 0.0218(14) 0.0186(14) -0.0050(11) -0.0036(11) -0.0036(11)
C3 0.0284(15) 0.0186(14) 0.0237(14) -0.0084(11) -0.0074(12) -0.0012(11)
C4 0.0291(15) 0.0239(15) 0.0222(14) -0.0050(12) -0.0074(12) -0.0047(12)
C5 0.0340(17) 0.0286(16) 0.0306(16) -0.0071(13) -0.0009(13) -0.0063(13)
C6 0.0416(19) 0.040(2) 0.0321(17) -0.0044(15) 0.0006(15) -0.0116(15)
C7 0.061(2) 0.0288(18) 0.0392(19) 0.0023(15) -0.0098(18) -0.0192(16)
C8 0.070(2) 0.0247(17) 0.039(2) -0.0060(15) -0.0067(18) -0.0067(16)
C9 0.050(2) 0.0261(17) 0.0262(16) -0.0080(13) -0.0022(14) -0.0004(14)
C10 0.0279(15) 0.0229(14) 0.0178(13) -0.0072(11) 0.0003(11) -0.0074(11)
C11 0.0269(15) 0.0301(16) 0.0259(15) -0.0107(13) -0.0009(12) -0.0067(12)
C12 0.0315(16) 0.0363(18) 0.0402(18) -0.0191(15) -0.0005(14) -0.0005(13)
C13 0.0432(19) 0.043(2) 0.0393(19) -0.0274(16) 0.0020(15) -0.0062(15)
C14 0.0441(19) 0.0411(19) 0.0297(17) -0.0198(15) -0.0071(14) -0.0090(15)
C15 0.0322(16) 0.0277(16) 0.0229(15) -0.0084(12) -0.0031(12) -0.0072(12)
C16 0.0259(15) 0.0409(19) 0.0402(18) -0.0170(15) -0.0075(14) 0.0009(13)
C17 0.049(2) 0.048(2) 0.054(2) -0.0036(18) -0.0212(18) -0.0090(17)
C18 0.041(2) 0.042(2) 0.069(3) -0.0097(18) -0.0251(19) -0.0084(16)
C19 0.0380(17) 0.0375(18) 0.0254(15) -0.0134(13) -0.0125(13) -0.0005(14)
C20 0.0418(19) 0.051(2) 0.0418(19) -0.0095(16) -0.0182(16) -0.0067(16)
C21 0.058(2) 0.040(2) 0.042(2) -0.0084(16) -0.0226(18) -0.0018(17)
C22 0.0336(16) 0.0211(14) 0.0182(14) -0.0063(11) -0.0048(12) -0.0093(12)
C23 0.0365(16) 0.0262(15) 0.0246(15) -0.0106(12) -0.0040(13) -0.0073(13)
C24 0.0450(19) 0.0428(19) 0.0252(16) -0.0178(14) -0.0013(14) -0.0100(15)
C25 0.056(2) 0.052(2) 0.0234(16) -0.0154(15) -0.0088(16) -0.0160(17)
C26 0.0390(18) 0.0436(19) 0.0291(17) -0.0083(14) -0.0143(14) -0.0102(15)
C27 0.0317(16) 0.0277(16) 0.0227(14) -0.0069(12) -0.0056(12) -0.0096(12)
C28 0.0397(18) 0.0316(17) 0.0303(16) -0.0144(14) -0.0057(14) 0.0039(14)
C29 0.060(2) 0.0357(19) 0.046(2) -0.0141(16) -0.0116(18) 0.0058(17)
C30 0.042(2) 0.054(2) 0.048(2) -0.0234(18) -0.0028(17) 0.0077(17)
C31 0.0272(15) 0.0385(18) 0.0289(16) -0.0107(13) -0.0081(13) -0.0045(13)
C32 0.0334(18) 0.046(2) 0.047(2) -0.0103(16) -0.0162(16) 0.0009(15)
C33 0.0348(18) 0.051(2) 0.044(2) -0.0116(17) 0.0014(16) -0.0099(16)
C34 0.0301(15) 0.0271(15) 0.0164(13) -0.0048(11) -0.0064(12) -0.0061(12)
C35 0.0409(17) 0.0265(16) 0.0185(14) -0.0048(12) -0.0067(13) -0.0044(13)
C36 0.055(2) 0.0298(17) 0.0314(17) -0.0127(14) -0.0121(15) -0.0079(15)
C37 0.060(2) 0.040(2) 0.044(2) -0.0142(16) -0.0167(18) -0.0214(17)
C38 0.0383(18) 0.050(2) 0.0407(19) -0.0117(16) -0.0138(15) -0.0147(16)
C39 0.0330(16) 0.0330(17) 0.0251(15) -0.0051(13) -0.0102(13) -0.0081(13)
C40 0.0410(18) 0.0251(16) 0.0303(16) -0.0110(13) -0.0037(14) -0.0001(13)
C41 0.0407(19) 0.043(2) 0.0424(19) -0.0158(16) -0.0131(16) 0.0025(15)
C42 0.062(2) 0.049(2) 0.043(2) -0.0259(18) -0.0095(18) 0.0132(18)
C43 0.0245(16) 0.0440(19) 0.0458(19) -0.0137(16) -0.0111(14) -0.0034(14)
C44 0.040(2) 0.060(2) 0.051(2) -0.0099(19) -0.0195(17) 0.0093(17)
C45 0.042(2) 0.069(3) 0.048(2) -0.025(2) -0.0098(17) 0.0047(18)
C46 0.053(2) 0.037(2) 0.045(2) 0.0079(17) -0.0091(18) 0.0069(16)
C47 0.069(3) 0.060(3) 0.123(5) 0.034(3) -0.031(3) 0.000(2)
C48 0.057(3) 0.065(3) 0.102(4) -0.031(3) -0.032(3) 0.023(2)
C49 0.0306(19) 0.058(3) 0.078(3) 0.010(2) -0.0109(19) 0.0081(17)
C50 0.115(5) 0.085(4) 0.107(5) -0.046(4) 0.002(4) -0.021(4)
C51 0.113(4) 0.079(4) 0.088(4) -0.025(3) 0.011(3) -0.029(3)
C52 0.146(6) 0.221(9) 0.094(5) -0.081(6) 0.052(5) -0.087(7)
C53 0.184(8) 0.188(8) 0.097(5) -0.038(5) 0.029(5) -0.119(7)
C54 0.098(6) 0.139(8) 0.328(15) -0.059(9) -0.028(8) 0.010(6)
C55 0.177(8) 0.102(5) 0.112(5) -0.009(4) -0.020(5) 0.038(5)
C56 0.162(8) 0.232(11) 0.173(9) -0.117(8) -0.092(7) 0.056(7)
C57 0.096(5) 0.094(5) 0.184(8) -0.027(5) -0.028(5) 0.014(4)

loop_
_atom_type_symbol
_atom_type_description
_atom_type_scat_dispersion_real
_atom_type_scat_dispersion_imag
_atom_type_scat_source
C C 0.0033 0.0016 'International Tables Vol C Tables 4.2.6.8 and 6.1.1.4'
H H 0 0 'International Tables Vol C Tables 4.2.6.8 and 6.1.1.4'
Cl Cl 0.1484 0.1585 'International Tables Vol C Tables 4.2.6.8 and 6.1.1.4'
N N 0.0061 0.0033 'International Tables Vol C Tables 4.2.6.8 and 6.1.1.4'
Y Y -2.7962 3.5667 'International Tables Vol C Tables 4.2.6.8 and 6.1.1.4'
K K 0.2009 0.2494 'International Tables Vol C Tables 4.2.6.8 and 6.1.1.4'
O O 0.0106 0.006 'International Tables Vol C Tables 4.2.6.8 and 6.1.1.4'

loop_
_geom_angle_atom_site_label_1
_geom_angle_atom_site_label_2
_geom_angle_atom_site_label_3
_geom_angle
_geom_angle_site_symmetry_1
_geom_angle_site_symmetry_3
_geom_angle_publ_flag
N3 Y N1 91.81(8) . . ?
N3 Y O1 106.26(8) . . ?
N1 Y O1 90.61(7) . . ?
N3 Y N2 162.65(8) . . ?
N1 Y N2 75.65(7) . . ?
O1 Y N2 86.14(7) . . ?
N3 Y Cl2 84.66(7) . . ?
N1 Y Cl2 99.21(6) . . ?
O1 Y Cl2 165.17(5) . . ?
N2 Y Cl2 85.57(5) . . ?
N3 Y Cl1 97.47(7) . . ?
N1 Y Cl1 169.90(6) . . ?
O1 Y Cl1 82.99(5) . . ?
N2 Y Cl1 96.05(5) . . ?
Cl2 Y Cl1 85.68(2) . . ?
N3 K Cl1 128.07(5) . 2_665 ?
N3 K Cl2 137.03(5) . 2_665 ?
Cl1 K Cl2 68.26(2) 2_665 2_665 ?
N3 K C34 25.11(6) . . ?
Cl1 K C34 141.95(6) 2_665 . ?
Cl2 K C34 147.22(6) 2_665 . ?
N3 K Cl2 61.76(5) . . ?
Cl1 K Cl2 68.83(2) 2_665 . ?
Cl2 K Cl2 103.36(2) 2_665 . ?
C34 K Cl2 84.53(5) . . ?
N3 K C25 106.45(7) . 2_665 ?
Cl1 K C25 105.49(6) 2_665 2_665 ?
Cl2 K C25 105.03(6) 2_665 2_665 ?
C34 K C25 81.55(7) . 2_665 ?
Cl2 K C25 146.15(7) . 2_665 ?
N3 K Cl1 69.29(5) . . ?
Cl1 K Cl1 103.79(2) 2_665 . ?
Cl2 K Cl1 68.04(2) 2_665 . ?
C34 K Cl1 87.76(5) . . ?
Cl2 K Cl1 64.92(2) . . ?
C25 K Cl1 144.39(7) 2_665 . ?
N3 K C26 116.84(7) . 2_665 ?
Cl1 K C26 108.84(6) 2_665 2_665 ?
Cl2 K C26 84.38(6) 2_665 2_665 ?
C34 K C26 92.52(7) . 2_665 ?
Cl2 K C26 169.79(6) . 2_665 ?
C25 K C26 23.77(8) 2_665 2_665 ?
Cl1 K C26 124.84(6) . 2_665 ?
N3 K C24 116.07(7) . 2_665 ?
Cl1 K C24 83.52(6) 2_665 2_665 ?
Cl2 K C24 104.34(5) 2_665 2_665 ?
C34 K C24 93.97(7) . 2_665 ?
Cl2 K C24 129.41(6) . 2_665 ?
C25 K C24 23.34(8) 2_665 2_665 ?
Cl1 K C24 165.66(6) . 2_665 ?
C26 K C24 40.91(8) 2_665 2_665 ?
N3 K C27 139.32(7) . 2_665 ?
Cl1 K C27 90.20(5) 2_665 2_665 ?
Cl2 K C27 63.75(5) 2_665 2_665 ?
C34 K C27 115.64(7) . 2_665 ?
Cl2 K C27 158.73(5) . 2_665 ?
C25 K C27 41.28(7) 2_665 2_665 ?
Cl1 K C27 119.62(5) . 2_665 ?
C26 K C27 23.27(7) 2_665 2_665 ?
C24 K C27 47.18(7) 2_665 2_665 ?
Y Cl1 K 98.80(3) . 2_665 ?
Y Cl1 K 82.67(2) . . ?
K Cl1 K 76.21(2) 2_665 . ?
Y Cl2 K 98.45(3) . 2_665 ?
Y Cl2 K 83.66(2) . . ?
K Cl2 K 76.64(2) 2_665 . ?
C46 O1 C49 107.1(2) . . ?
C46 O1 Y 124.83(18) . . ?
C49 O1 Y 127.53(19) . . ?
C50 O2 C52 121.9(5) . . ?
C56 O3 C54 114.8(8) . . ?
C1 N1 C10 112.0(2) . . ?
C1 N1 Y 127.53(18) . . ?
C10 N1 Y 120.31(16) . . ?
C3 N2 C22 113.8(2) . . ?
C3 N2 Y 127.02(17) . . ?
C22 N2 Y 119.11(16) . . ?
C34 N3 Y 163.8(2) . . ?
C34 N3 K 83.42(15) . . ?
Y N3 K 93.64(8) . . ?
N1 C1 C2 129.5(2) . . ?
C1 C2 C3 123.5(2) . . ?
C1 C2 C4 118.6(2) . . ?
C3 C2 C4 117.4(2) . . ?
N2 C3 C2 128.3(3) . . ?
C9 C4 C5 116.8(3) . . ?
C9 C4 C2 121.2(3) . . ?
C5 C4 C2 122.0(3) . . ?
C6 C5 C4 121.4(3) . . ?
C7 C6 C5 120.5(3) . . ?
C8 C7 C6 119.4(3) . . ?
C7 C8 C9 120.3(3) . . ?
C8 C9 C4 121.7(3) . . ?
C11 C10 C15 121.6(3) . . ?
C11 C10 N1 118.6(2) . . ?
C15 C10 N1 119.8(2) . . ?
C12 C11 C10 118.0(3) . . ?
C12 C11 C16 120.3(3) . . ?
C10 C11 C16 121.6(3) . . ?
C13 C12 C11 121.2(3) . . ?
C14 C13 C12 120.1(3) . . ?
C13 C14 C15 121.5(3) . . ?
C14 C15 C10 117.6(3) . . ?
C14 C15 C19 120.8(3) . . ?
C10 C15 C19 121.6(3) . . ?
C11 C16 C17 113.5(3) . . ?
C11 C16 C18 111.0(3) . . ?
C17 C16 C18 109.1(3) . . ?
C15 C19 C20 112.3(3) . . ?
C15 C19 C21 110.6(3) . . ?
C20 C19 C21 110.6(3) . . ?
C27 C22 C23 121.4(2) . . ?
C27 C22 N2 119.2(2) . . ?
C23 C22 N2 119.4(2) . . ?
C24 C23 C22 117.9(3) . . ?
C24 C23 C28 120.3(3) . . ?
C22 C23 C28 121.7(3) . . ?
C25 C24 C23 121.6(3) . . ?
C25 C24 K 73.40(19) . 2_665 ?
C23 C24 K 84.56(18) . 2_665 ?
C24 C25 C26 119.9(3) . . ?
C24 C25 K 83.26(19) . 2_665 ?
C26 C25 K 80.16(19) . 2_665 ?
C25 C26 C27 121.2(3) . . ?
C25 C26 K 76.08(19) . 2_665 ?
C27 C26 K 84.47(17) . 2_665 ?
C26 C27 C22 118.0(3) . . ?
C26 C27 C31 119.4(3) . . ?
C22 C27 C31 122.5(2) . . ?
C26 C27 K 72.26(17) . 2_665 ?
C22 C27 K 81.28(16) . 2_665 ?
C31 C27 K 118.87(18) . 2_665 ?
C23 C28 C30 113.6(3) . . ?
C23 C28 C29 110.5(3) . . ?
C30 C28 C29 109.8(3) . . ?
C27 C31 C32 113.9(3) . . ?
C27 C31 C33 110.6(3) . . ?
C32 C31 C33 108.8(3) . . ?
N3 C34 C39 120.2(3) . . ?
N3 C34 C35 121.7(3) . . ?
C39 C34 C35 118.1(3) . . ?
N3 C34 K 71.47(14) . . ?
C39 C34 K 95.98(17) . . ?
C35 C34 K 102.00(17) . . ?
C36 C35 C34 119.2(3) . . ?
C36 C35 C40 119.7(3) . . ?
C34 C35 C40 121.1(3) . . ?
C37 C36 C35 122.2(3) . . ?
C38 C37 C36 118.9(3) . . ?
C37 C38 C39 121.8(3) . . ?
C38 C39 C34 119.7(3) . . ?
C38 C39 C43 118.7(3) . . ?
C34 C39 C43 121.6(3) . . ?
C42 C40 C35 113.8(3) . . ?
C42 C40 C41 109.3(3) . . ?
C35 C40 C41 111.5(2) . . ?
C39 C43 C45 112.0(3) . . ?
C39 C43 C44 111.8(3) . . ?
C45 C43 C44 109.4(3) . . ?
C47 C46 O1 108.1(3) . . ?
C46 C47 C48 104.8(3) . . ?
C49 C48 C47 101.9(4) . . ?
C48 C49 O1 106.7(3) . . ?
O2 C50 C51 118.2(5) . . ?
C53 C52 O2 124.4(7) . . ?
C55 C54 O3 119.2(9) . . ?
O3 C56 C57 117.6(8) . . ?

loop_
_geom_bond_atom_site_label_1
_geom_bond_atom_site_label_2
_geom_bond_distance
_geom_bond_site_symmetry_2
_geom_bond_publ_flag
Y N3 2.259(2) . ?
Y N1 2.400(2) . ?
Y O1 2.4351(19) . ?
Y N2 2.473(2) . ?
Y Cl2 2.6093(7) . ?
Y Cl1 2.6134(7) . ?
K N3 3.116(3) . ?
K Cl1 3.1557(10) 2_665 ?
K Cl2 3.1733(10) 2_665 ?
K C34 3.265(3) . ?
K Cl2 3.2850(9) . ?
K C25 3.328(3) 2_665 ?
K Cl1 3.3315(10) . ?
K C26 3.378(3) 2_665 ?
K C24 3.449(3) 2_665 ?
K C27 3.530(3) 2_665 ?
Cl1 K 3.1557(10) 2_665 ?
Cl2 K 3.1733(10) 2_665 ?
O1 C46 1.448(4) . ?
O1 C49 1.458(4) . ?
O2 C50 1.321(6) . ?
O2 C52 1.350(6) . ?
O3 C56 1.243(8) . ?
O3 C54 1.450(9) . ?
N1 C1 1.325(3) . ?
N1 C10 1.456(3) . ?
N2 C3 1.317(3) . ?
N2 C22 1.448(3) . ?
N3 C34 1.395(4) . ?
C1 C2 1.401(4) . ?
C2 C3 1.408(4) . ?
C2 C4 1.484(4) . ?
C4 C9 1.392(4) . ?
C4 C5 1.399(4) . ?
C5 C6 1.381(4) . ?
C6 C7 1.378(5) . ?
C7 C8 1.370(5) . ?
C8 C9 1.388(4) . ?
C10 C11 1.404(4) . ?
C10 C15 1.406(4) . ?
C11 C12 1.394(4) . ?
C11 C16 1.519(4) . ?
C12 C13 1.380(5) . ?
C13 C14 1.372(5) . ?
C14 C15 1.400(4) . ?
C15 C19 1.508(4) . ?
C16 C17 1.523(5) . ?
C16 C18 1.527(4) . ?
C19 C20 1.525(4) . ?
C19 C21 1.532(4) . ?
C22 C27 1.406(4) . ?
C22 C23 1.408(4) . ?
C23 C24 1.399(4) . ?
C23 C28 1.517(4) . ?
C24 C25 1.376(5) . ?
C24 K 3.449(3) 2_665 ?
C25 C26 1.382(5) . ?
C25 K 3.328(3) 2_665 ?
C26 C27 1.402(4) . ?
C26 K 3.378(3) 2_665 ?
C27 C31 1.523(4) . ?
C27 K 3.530(3) 2_665 ?
C28 C30 1.536(4) . ?
C28 C29 1.537(4) . ?
C31 C32 1.532(4) . ?
C31 C33 1.535(4) . ?
C34 C39 1.417(4) . ?
C34 C35 1.431(4) . ?
C35 C36 1.389(4) . ?
C35 C40 1.527(4) . ?
C36 C37 1.378(5) . ?
C37 C38 1.376(5) . ?
C38 C39 1.396(4) . ?
C39 C43 1.513(4) . ?
C40 C42 1.527(4) . ?
C40 C41 1.530(4) . ?
C43 C45 1.524(5) . ?
C43 C44 1.537(5) . ?
C46 C47 1.428(5) . ?
C47 C48 1.534(7) . ?
C48 C49 1.455(6) . ?
C50 C51 1.412(7) . ?
C52 C53 1.323(9) . ?
C54 C55 1.272(10) . ?
C56 C57 1.485(10) . ?
